data_7036596
loop_
_publ_author_name
'Gao, Song'
'Fan, Rui Qing'
'Wang, Xin Ming'
'Qiang, Liang Sheng'
'Wei, Li Guo'
'Wang, Ping'
'Yang, Yu Lin'
'Wang, Yu Lei'

_publ_section_title
;
 Advanced Cd(II) complexes as high efficiency co-sensitizers for enhanced
 dye-sensitized solar cell performance.
;
_journal_issue 41
_journal_name_full 'Dalton transactions (Cambridge, England : 2003)'
_journal_page_first 18187
_journal_page_last 18195
_journal_paper_doi 10.1039/c5dt02951a
_journal_volume 44
_journal_year 2015
_chemical_formula_sum 'C31 H24 Cd3 Cl2 N6 O9'
_chemical_formula_weight 1032.69
_space_group_crystal_system monoclinic
_space_group_IT_number 14
_space_group_name_Hall '-P 2ybc'
_space_group_name_H-M_alt 'P 1 21/c 1'
_symmetry_space_group_name_Hall '-P 2ybc'
_symmetry_space_group_name_H-M 'P 1 21/c 1'
_atom_sites_solution_hydrogens mixed
_audit_creation_method SHELXL-2014/7
_audit_update_record
;
2015-07-10 deposited with the CCDC.
2015-09-22 downloaded from the CCDC.
;
_cell_angle_alpha 90
_cell_angle_beta 102.13(3)
_cell_angle_gamma 90
_cell_formula_units_Z 4
_cell_length_a 8.6829(17)
_cell_length_b 19.023(4)
_cell_length_c 20.511(4)
_cell_measurement_reflns_used 7611
_cell_measurement_temperature 293(2)
_cell_measurement_theta_max 27.479
_cell_measurement_theta_min 2.993
_cell_volume 3312.3(12)
_computing_cell_refinement 'SAINT (Bruker, 2005)'
_computing_data_collection 'APEX2 (Bruker, 2005)'
_computing_data_reduction SAINT
_computing_structure_refinement 'SHELXL-2014/7 (Sheldrick, 2014)'
_diffrn_ambient_temperature 293(2)
_diffrn_measured_fraction_theta_full 0.998
_diffrn_measured_fraction_theta_max 0.997
_diffrn_measurement_device_type 'Bruker Smart APEX CCD area detector'
_diffrn_measurement_method 'phi and omega scans'
_diffrn_radiation_type MoK\a
_diffrn_radiation_wavelength 0.71073
_diffrn_reflns_av_R_equivalents 0.0470
_diffrn_reflns_av_unetI/netI 0.0406
_diffrn_reflns_laue_measured_fraction_full 0.998
_diffrn_reflns_laue_measured_fraction_max 0.997
_diffrn_reflns_limit_h_max 11
_diffrn_reflns_limit_h_min -10
_diffrn_reflns_limit_k_max 24
_diffrn_reflns_limit_k_min -23
_diffrn_reflns_limit_l_max 26
_diffrn_reflns_limit_l_min -26
_diffrn_reflns_number 31621
_diffrn_reflns_point_group_measured_fraction_full 0.998
_diffrn_reflns_point_group_measured_fraction_max 0.997
_diffrn_reflns_theta_full 25.000
_diffrn_reflns_theta_max 27.479
_diffrn_reflns_theta_min 2.993
_diffrn_source 'fine-focus sealed tube'
_exptl_absorpt_coefficient_mu 2.135
_exptl_absorpt_correction_T_max 0.772
_exptl_absorpt_correction_T_min 0.688
_exptl_absorpt_correction_type multi-scan
_exptl_absorpt_process_details SADABS
_exptl_crystal_colour colorless
_exptl_crystal_density_diffrn 2.071
_exptl_crystal_density_method 'not measured'
_exptl_crystal_description block
_exptl_crystal_F_000 2008
_exptl_crystal_size_max 0.312
_exptl_crystal_size_mid 0.150
_exptl_crystal_size_min 0.121
_refine_diff_density_max 1.797
_refine_diff_density_min -0.895
_refine_diff_density_rms 0.134
_refine_ls_extinction_method none
_refine_ls_goodness_of_fit_ref 1.046
_refine_ls_hydrogen_treatment constr
_refine_ls_matrix_type full
_refine_ls_number_parameters 460
_refine_ls_number_reflns 7587
_refine_ls_number_restraints 0
_refine_ls_restrained_S_all 1.046
_refine_ls_R_factor_all 0.0650
_refine_ls_R_factor_gt 0.0465
_refine_ls_shift/su_max 0.001
_refine_ls_shift/su_mean 0.000
_refine_ls_structure_factor_coef Fsqd
_refine_ls_weighting_details 'w=1/[\s^2^(Fo^2^)+(0.0425P)^2^+8.5872P] where P=(Fo^2^+2Fc^2^)/3'
_refine_ls_weighting_scheme calc
_refine_ls_wR_factor_gt 0.1021
_refine_ls_wR_factor_ref 0.1077
_reflns_Friedel_coverage 0.000
_reflns_number_gt 5714
_reflns_number_total 7611
_reflns_threshold_expression 'I > 2\s(I)'
_cod_data_source_file c5dt02951a2.cif
_cod_data_source_block 1
_cod_depositor_comments 'Adding full bibliography for 7036596--7036597.cif.'
_cod_database_code 7036596
_shelx_shelxl_version_number 2014/7
_shelx_space_group_comment
;
The symmetry employed for this shelxl refinement is uniquely defined
by the following loop, which should always be used as a source of
symmetry information in preference to the above space-group names.
They are only intended as comments.
;
_shelx_estimated_absorpt_t_min 0.556
_shelx_estimated_absorpt_t_max 0.782

loop_
_space_group_symop_operation_xyz
'x, y, z'
'-x, y+1/2, -z+1/2'
'-x, -y, -z'
'x, -y-1/2, z-1/2'

loop_
_atom_site_label
_atom_site_type_symbol
_atom_site_fract_x
_atom_site_fract_y
_atom_site_fract_z
_atom_site_U_iso_or_equiv
_atom_site_adp_type
_atom_site_occupancy
_atom_site_site_symmetry_order
_atom_site_calc_flag
_atom_site_refinement_flags_posn
_atom_site_refinement_flags_adp
Cd1 Cd 0.28423(4) 0.27602(2) 0.09129(2) 0.03340(10) Uani 1 1 d . .
Cd2 Cd 0.54288(4) 0.30154(2) 0.25273(2) 0.03736(11) Uani 1 1 d . .
Cd3 Cd 1.18707(4) 0.76933(2) 0.06716(2) 0.04081(12) Uani 1 1 d . .
Cl1 Cl 0.24921(15) 0.31090(7) 0.21017(7) 0.0414(3) Uani 1 1 d . .
Cl2 Cl 0.52359(17) 0.26716(9) 0.37809(8) 0.0508(4) Uani 1 1 d . .
O1 O 0.5606(4) 0.30837(17) 0.1346(2) 0.0387(8) Uani 1 1 d . .
O2 O 0.3915(4) 0.38450(19) 0.07715(19) 0.0415(9) Uani 1 1 d . .
O3 O 0.2798(4) 0.27348(19) -0.0248(2) 0.0430(9) Uani 1 1 d . .
H3A H 0.2067 0.2462 -0.0440 0.052 Uiso 1 1 d R U
H3C H 0.3679 0.2584 -0.0310 0.052 Uiso 1 1 d R U
O4 O 0.0270(4) 0.2597(2) 0.05064(19) 0.0433(9) Uani 1 1 d . .
O5 O 0.6334(4) 0.18747(18) 0.24150(19) 0.0381(8) Uani 1 1 d . .
O6 O 0.8064(5) 0.2689(2) 0.2845(3) 0.0613(13) Uani 1 1 d . .
O7 O 0.9553(4) -0.18964(18) 0.08425(19) 0.0392(8) Uani 1 1 d . .
O8 O 1.1177(5) -0.1043(2) 0.0733(2) 0.0534(11) Uani 1 1 d . .
O9 O -0.2091(5) 0.2132(2) 0.0406(2) 0.0506(10) Uani 1 1 d . .
N1 N 1.0344(5) 0.5524(2) 0.0829(2) 0.0307(9) Uani 1 1 d . .
N2 N 1.1557(5) 0.6525(2) 0.0761(2) 0.0339(9) Uani 1 1 d . .
N3 N 1.2770(5) 0.0173(2) 0.2506(2) 0.0316(9) Uani 1 1 d . .
N4 N 0.5945(5) 0.4187(2) 0.2570(2) 0.0341(9) Uani 1 1 d . .
N5 N 0.4794(5) 0.0643(2) 0.0890(2) 0.0328(9) Uani 1 1 d . .
N6 N 0.3485(5) 0.1621(2) 0.0969(2) 0.0339(9) Uani 1 1 d . .
C1 C 0.5297(6) 0.3668(2) 0.1043(3) 0.0336(11) Uani 1 1 d . .
C2 C 0.6621(6) 0.4156(2) 0.1004(3) 0.0322(11) Uani 1 1 d . .
C3 C 0.6322(6) 0.4821(3) 0.0739(3) 0.0357(12) Uani 1 1 d . .
H3 H 0.5283 0.4969 0.0602 0.043 Uiso 1 1 calc R U
C4 C 0.8182(6) 0.3943(3) 0.1218(3) 0.0388(12) Uani 1 1 d . .
H4 H 0.8400 0.3498 0.1403 0.047 Uiso 1 1 calc R U
C5 C 0.9418(6) 0.4387(2) 0.1158(3) 0.0375(12) Uani 1 1 d . .
H5 H 1.0457 0.4240 0.1298 0.045 Uiso 1 1 calc R U
C6 C 0.7532(6) 0.5276(3) 0.0673(3) 0.0359(12) Uani 1 1 d . .
H6 H 0.7309 0.5720 0.0489 0.043 Uiso 1 1 calc R U
C7 C 0.9075(6) 0.5055(2) 0.0886(2) 0.0292(10) Uani 1 1 d . .
C8 C 1.0197(6) 0.6222(2) 0.0746(3) 0.0361(12) Uani 1 1 d . .
H8 H 0.9244 0.6462 0.0686 0.043 Uiso 1 1 calc R U
C9 C 1.1919(6) 0.5376(3) 0.0918(3) 0.0435(13) Uani 1 1 d . .
H9 H 1.2388 0.4936 0.0993 0.052 Uiso 1 1 calc R U
C10 C 1.2653(6) 0.5989(3) 0.0875(3) 0.0402(13) Uani 1 1 d . .
H10 H 1.3734 0.6045 0.0917 0.048 Uiso 1 1 calc R U
C11 C 0.7723(6) 0.2074(3) 0.2614(3) 0.0363(12) Uani 1 1 d . .
C12 C 0.9053(6) 0.1571(3) 0.2593(3) 0.0342(11) Uani 1 1 d . .
C13 C 1.0597(6) 0.1785(3) 0.2802(3) 0.0435(14) Uani 1 1 d . .
H13 H 1.0819 0.2239 0.2961 0.052 Uiso 1 1 calc R U
C14 C 0.8743(6) 0.0898(3) 0.2363(3) 0.0386(12) Uani 1 1 d . .
H14 H 0.7704 0.0750 0.2226 0.046 Uiso 1 1 calc R U
C15 C 0.9959(6) 0.0433(3) 0.2332(3) 0.0422(13) Uani 1 1 d . .
H15 H 0.9734 -0.0022 0.2174 0.051 Uiso 1 1 calc R U
C16 C 1.1827(6) 0.1320(3) 0.2776(3) 0.0446(14) Uani 1 1 d . .
H16 H 1.2865 0.1466 0.2922 0.053 Uiso 1 1 calc R U
C17 C 1.1512(6) 0.0649(3) 0.2537(3) 0.0332(11) Uani 1 1 d . .
C18 C 0.7339(6) 0.4476(3) 0.2617(3) 0.0350(11) Uani 1 1 d . .
H18 H 0.8284 0.4230 0.2723 0.042 Uiso 1 1 calc R U
C19 C 1.4379(6) 0.0337(3) 0.2627(3) 0.0392(12) Uani 1 1 d . .
H19 H 1.4839 0.0778 0.2718 0.047 Uiso 1 1 calc R U
C20 C 0.4877(6) 0.4718(3) 0.2418(3) 0.0388(12) Uani 1 1 d . .
H20 H 0.3791 0.4664 0.2355 0.047 Uiso 1 1 calc R U
C21 C 0.9863(6) -0.1250(3) 0.0800(3) 0.0367(12) Uani 1 1 d . .
C22 C 0.8563(6) -0.0739(2) 0.0833(3) 0.0318(11) Uani 1 1 d . .
C23 C 0.8633(6) -0.0038(3) 0.0645(3) 0.0369(12) Uani 1 1 d . .
H23 H 0.9529 0.0126 0.0514 0.044 Uiso 1 1 calc R U
C24 C 0.7224(7) -0.0964(3) 0.1040(3) 0.0455(14) Uani 1 1 d . .
H24 H 0.7159 -0.1429 0.1171 0.055 Uiso 1 1 calc R U
C25 C 0.7397(6) 0.0416(3) 0.0651(3) 0.0377(12) Uani 1 1 d . .
H25 H 0.7449 0.0880 0.0516 0.045 Uiso 1 1 calc R U
C26 C 0.5997(7) -0.0518(3) 0.1055(3) 0.0450(14) Uani 1 1 d . .
H26 H 0.5111 -0.0680 0.1196 0.054 Uiso 1 1 calc R U
C27 C 0.6072(6) 0.0172(2) 0.0861(3) 0.0331(11) Uani 1 1 d . .
C28 C 0.4862(6) 0.1353(3) 0.0922(3) 0.0366(12) Uani 1 1 d . .
H28 H 0.5758 0.1617 0.0912 0.044 Uiso 1 1 calc R U
C29 C 0.3270(6) 0.0455(3) 0.0924(3) 0.0386(12) Uani 1 1 d . .
H29 H 0.2870 0.0001 0.0918 0.046 Uiso 1 1 calc R U
C30 C 0.2485(6) 0.1054(3) 0.0968(3) 0.0374(12) Uani 1 1 d . .
H30 H 0.1431 0.1083 0.0994 0.045 Uiso 1 1 calc R U
C31 C -0.0791(7) 0.2330(3) 0.0748(3) 0.0421(13) Uani 1 1 d . .
H31 H -0.0612 0.2274 0.1209 0.051 Uiso 1 1 calc R U

loop_
_atom_site_aniso_label
_atom_site_aniso_U_11
_atom_site_aniso_U_22
_atom_site_aniso_U_33
_atom_site_aniso_U_23
_atom_site_aniso_U_13
_atom_site_aniso_U_12
Cd1 0.03015(19) 0.02380(18) 0.0442(2) -0.00126(15) 0.00304(15) -0.00302(15)
Cd2 0.0354(2) 0.02592(19) 0.0462(2) 0.00128(16) -0.00182(17) 0.00341(15)
Cd3 0.02742(19) 0.02405(18) 0.0696(3) 0.00380(18) 0.00725(18) -0.00184(15)
Cl1 0.0331(6) 0.0458(7) 0.0449(8) -0.0004(6) 0.0073(6) 0.0006(6)
Cl2 0.0394(7) 0.0625(9) 0.0510(9) 0.0081(7) 0.0108(6) 0.0109(7)
O1 0.042(2) 0.0239(17) 0.053(2) 0.0011(16) 0.0177(18) -0.0036(16)
O2 0.038(2) 0.0333(19) 0.049(2) 0.0048(16) -0.0010(17) -0.0092(17)
O3 0.0344(19) 0.041(2) 0.054(2) -0.0023(18) 0.0092(17) -0.0053(17)
O4 0.0322(19) 0.056(2) 0.040(2) 0.0023(18) 0.0046(16) -0.0038(18)
O5 0.0351(19) 0.0295(18) 0.047(2) 0.0016(16) 0.0023(17) 0.0038(15)
O6 0.040(2) 0.027(2) 0.108(4) -0.007(2) -0.006(2) 0.0049(18)
O7 0.040(2) 0.0279(18) 0.049(2) -0.0040(16) 0.0087(17) 0.0013(16)
O8 0.038(2) 0.036(2) 0.087(3) 0.002(2) 0.016(2) -0.0003(18)
O9 0.043(2) 0.037(2) 0.073(3) -0.0015(19) 0.013(2) -0.0105(18)
N1 0.030(2) 0.0246(19) 0.037(2) -0.0002(17) 0.0080(18) -0.0012(17)
N2 0.033(2) 0.024(2) 0.044(3) 0.0027(18) 0.0062(19) -0.0024(17)
N3 0.034(2) 0.026(2) 0.034(2) 0.0020(17) 0.0072(18) 0.0004(17)
N4 0.035(2) 0.029(2) 0.036(2) -0.0011(18) 0.0025(19) 0.0010(18)
N5 0.036(2) 0.025(2) 0.039(2) -0.0007(17) 0.0120(19) -0.0026(17)
N6 0.030(2) 0.026(2) 0.044(3) 0.0000(18) 0.0051(19) 0.0017(17)
C1 0.042(3) 0.025(2) 0.036(3) -0.006(2) 0.013(2) -0.006(2)
C2 0.039(3) 0.026(2) 0.032(3) -0.003(2) 0.009(2) -0.004(2)
C3 0.033(3) 0.029(3) 0.042(3) 0.003(2) 0.000(2) -0.001(2)
C4 0.045(3) 0.021(2) 0.051(3) 0.005(2) 0.013(3) 0.001(2)
C5 0.033(3) 0.026(2) 0.055(3) 0.003(2) 0.010(2) 0.004(2)
C6 0.037(3) 0.028(2) 0.040(3) 0.008(2) 0.002(2) -0.003(2)
C7 0.034(3) 0.020(2) 0.032(3) -0.0016(19) 0.005(2) -0.0040(19)
C8 0.028(2) 0.022(2) 0.057(3) 0.002(2) 0.007(2) 0.004(2)
C9 0.037(3) 0.031(3) 0.064(4) 0.004(3) 0.014(3) 0.004(2)
C10 0.031(3) 0.029(3) 0.060(4) 0.003(2) 0.010(3) 0.002(2)
C11 0.039(3) 0.030(3) 0.037(3) 0.004(2) 0.004(2) 0.010(2)
C12 0.036(3) 0.030(2) 0.035(3) 0.008(2) 0.004(2) 0.002(2)
C13 0.035(3) 0.024(2) 0.070(4) -0.003(2) 0.009(3) -0.001(2)
C14 0.032(3) 0.034(3) 0.046(3) -0.006(2) 0.001(2) 0.003(2)
C15 0.037(3) 0.034(3) 0.052(4) -0.011(2) 0.002(3) -0.002(2)
C16 0.032(3) 0.034(3) 0.066(4) 0.001(3) 0.007(3) -0.006(2)
C17 0.036(3) 0.034(3) 0.032(3) 0.007(2) 0.011(2) 0.003(2)
C18 0.035(3) 0.030(3) 0.037(3) -0.004(2) 0.001(2) 0.003(2)
C19 0.034(3) 0.030(3) 0.052(3) -0.006(2) 0.004(2) -0.003(2)
C20 0.033(3) 0.034(3) 0.048(3) -0.002(2) 0.004(2) 0.000(2)
C21 0.039(3) 0.036(3) 0.033(3) -0.001(2) 0.003(2) -0.002(2)
C22 0.040(3) 0.022(2) 0.033(3) -0.0023(19) 0.008(2) -0.002(2)
C23 0.037(3) 0.030(3) 0.046(3) 0.005(2) 0.014(2) -0.003(2)
C24 0.058(4) 0.027(3) 0.058(4) 0.004(2) 0.028(3) -0.001(3)
C25 0.045(3) 0.021(2) 0.049(3) 0.006(2) 0.013(3) -0.001(2)
C26 0.052(3) 0.024(2) 0.067(4) -0.002(3) 0.033(3) -0.002(2)
C27 0.042(3) 0.026(2) 0.033(3) -0.006(2) 0.010(2) -0.001(2)
C28 0.036(3) 0.023(2) 0.051(3) 0.002(2) 0.010(2) -0.002(2)
C29 0.040(3) 0.028(2) 0.048(3) -0.002(2) 0.011(3) -0.010(2)
C30 0.031(3) 0.031(3) 0.050(3) 0.000(2) 0.008(2) 0.000(2)
C31 0.046(3) 0.029(3) 0.052(3) 0.001(2) 0.012(3) 0.000(2)

loop_
_atom_type_symbol
_atom_type_description
_atom_type_scat_dispersion_real
_atom_type_scat_dispersion_imag
_atom_type_scat_source
C C 0.0033 0.0016 'International Tables Vol C Tables 4.2.6.8 and 6.1.1.4'
H H 0.0000 0.0000 'International Tables Vol C Tables 4.2.6.8 and 6.1.1.4'
Cd Cd -0.8075 1.2024 'International Tables Vol C Tables 4.2.6.8 and 6.1.1.4'
Cl Cl 0.1484 0.1585 'International Tables Vol C Tables 4.2.6.8 and 6.1.1.4'
N N 0.0061 0.0033 'International Tables Vol C Tables 4.2.6.8 and 6.1.1.4'
O O 0.0106 0.0060 'International Tables Vol C Tables 4.2.6.8 and 6.1.1.4'

loop_
_geom_angle_atom_site_label_1
_geom_angle_atom_site_label_2
_geom_angle_atom_site_label_3
_geom_angle
_geom_angle_site_symmetry_1
_geom_angle_site_symmetry_3
N6 Cd1 O4 95.95(15) . .
N6 Cd1 O2 140.41(15) . .
O4 Cd1 O2 118.39(14) . .
N6 Cd1 O3 89.01(15) . .
O4 Cd1 O3 79.57(14) . .
O2 Cd1 O3 79.28(13) . .
N6 Cd1 O1 90.57(13) . .
O4 Cd1 O1 173.47(13) . .
O2 Cd1 O1 55.38(12) . .
O3 Cd1 O1 100.18(13) . .
N6 Cd1 Cl1 106.03(12) . .
O4 Cd1 Cl1 94.61(11) . .
O2 Cd1 Cl1 91.11(11) . .
O3 Cd1 Cl1 164.44(10) . .
O1 Cd1 Cl1 83.95(10) . .
N4 Cd2 O6 94.41(14) . .
N4 Cd2 O5 147.94(14) . .
O6 Cd2 O5 56.51(13) . .
N4 Cd2 O1 86.16(13) . .
O6 Cd2 O1 91.61(17) . .
O5 Cd2 O1 81.96(12) . .
N4 Cd2 Cl1 96.94(11) . .
O6 Cd2 Cl1 168.10(10) . .
O5 Cd2 Cl1 111.61(9) . .
O1 Cd2 Cl1 85.61(10) . .
N4 Cd2 Cl2 104.68(11) . .
O6 Cd2 Cl2 85.59(14) . .
O5 Cd2 Cl2 87.61(10) . .
O1 Cd2 Cl2 168.97(8) . .
Cl1 Cd2 Cl2 94.96(5) . .
N2 Cd3 O7 101.65(14) . 1_565
N2 Cd3 O9 104.98(15) . 3_665
O7 Cd3 O9 111.07(15) 1_565 3_665
N2 Cd3 O8 156.21(15) . 1_565
O7 Cd3 O8 54.82(13) 1_565 1_565
O9 Cd3 O8 88.79(15) 3_665 1_565
N2 Cd3 Cl2 94.24(12) . 2_755
O7 Cd3 Cl2 140.65(10) 1_565 2_755
O9 Cd3 Cl2 98.91(11) 3_665 2_755
O8 Cd3 Cl2 102.82(10) 1_565 2_755
N2 Cd3 C21 129.28(16) . 1_565
O7 Cd3 C21 27.64(14) 1_565 1_565
O9 Cd3 C21 99.95(16) 3_665 1_565
O8 Cd3 C21 27.21(14) 1_565 1_565
Cl2 Cd3 C21 124.65(12) 2_755 1_565
N2 Cd3 O4 78.70(14) . 3_665
O7 Cd3 O4 75.39(13) 1_565 3_665
O9 Cd3 O4 50.45(13) 3_665 3_665
O8 Cd3 O4 96.39(14) 1_565 3_665
Cl2 Cd3 O4 143.56(9) 2_755 3_665
C21 Cd3 O4 84.58(14) 1_565 3_665
N2 Cd3 C31 92.75(15) . 3_665
O7 Cd3 C31 92.94(15) 1_565 3_665
O9 Cd3 C31 25.08(15) 3_665 3_665
O8 Cd3 C31 92.03(15) 1_565 3_665
Cl2 Cd3 C31 122.24(12) 2_755 3_665
C21 Cd3 C31 91.75(16) 1_565 3_665
O4 Cd3 C31 25.39(13) 3_665 3_665
Cd2 Cl1 Cd1 89.86(5) . .
Cd3 Cl2 Cd2 99.49(6) 2_745 .
C1 O1 Cd1 87.3(3) . .
C1 O1 Cd2 118.4(3) . .
Cd1 O1 Cd2 94.86(12) . .
C1 O2 Cd1 94.5(3) . .
Cd1 O3 H3A 109.3 . .
Cd1 O3 H3C 109.3 . .
H3A O3 H3C 109.5 . .
C31 O4 Cd1 132.4(4) . .
C31 O4 Cd3 81.3(3) . 3_665
Cd1 O4 Cd3 141.79(17) . 3_665
C11 O5 Cd2 90.5(3) . .
C11 O6 Cd2 90.2(3) . .
C21 O7 Cd3 96.6(3) . 1_545
C21 O8 Cd3 86.4(3) . 1_545
C31 O9 Cd3 104.4(4) . 3_665
C8 N1 C9 106.6(4) . .
C8 N1 C7 124.7(4) . .
C9 N1 C7 128.4(4) . .
C8 N2 C10 105.3(4) . .
C8 N2 Cd3 123.9(3) . .
C10 N2 Cd3 130.7(3) . .
C18 N3 C19 106.2(4) 2_745 .
C18 N3 C17 127.3(4) 2_745 .
C19 N3 C17 126.4(4) . .
C18 N4 C20 106.2(4) . .
C18 N4 Cd2 125.7(3) . .
C20 N4 Cd2 126.8(3) . .
C28 N5 C29 106.7(4) . .
C28 N5 C27 126.8(4) . .
C29 N5 C27 126.4(4) . .
C28 N6 C30 105.9(4) . .
C28 N6 Cd1 126.2(3) . .
C30 N6 Cd1 127.3(3) . .
O2 C1 O1 122.2(5) . .
O2 C1 C2 118.9(4) . .
O1 C1 C2 118.9(5) . .
C3 C2 C4 118.8(5) . .
C3 C2 C1 120.6(5) . .
C4 C2 C1 120.7(4) . .
C2 C3 C6 121.7(5) . .
C2 C3 H3 119.1 . .
C6 C3 H3 119.1 . .
C5 C4 C2 120.8(5) . .
C5 C4 H4 119.6 . .
C2 C4 H4 119.6 . .
C4 C5 C7 119.0(5) . .
C4 C5 H5 120.5 . .
C7 C5 H5 120.5 . .
C7 C6 C3 118.8(5) . .
C7 C6 H6 120.6 . .
C3 C6 H6 120.6 . .
C6 C7 C5 120.9(5) . .
C6 C7 N1 119.5(4) . .
C5 C7 N1 119.6(4) . .
N2 C8 N1 111.9(4) . .
N2 C8 H8 124.1 . .
N1 C8 H8 124.1 . .
C10 C9 N1 106.7(5) . .
C10 C9 H9 126.7 . .
N1 C9 H9 126.7 . .
C9 C10 N2 109.5(5) . .
C9 C10 H10 125.3 . .
N2 C10 H10 125.3 . .
O5 C11 O6 122.3(5) . .
O5 C11 C12 119.5(5) . .
O6 C11 C12 118.3(5) . .
C14 C12 C13 119.3(5) . .
C14 C12 C11 120.4(5) . .
C13 C12 C11 120.3(5) . .
C12 C13 C16 120.2(5) . .
C12 C13 H13 119.9 . .
C16 C13 H13 119.9 . .
C12 C14 C15 120.9(5) . .
C12 C14 H14 119.6 . .
C15 C14 H14 119.6 . .
C17 C15 C14 119.9(5) . .
C17 C15 H15 120.1 . .
C14 C15 H15 120.1 . .
C17 C16 C13 120.3(5) . .
C17 C16 H16 119.8 . .
C13 C16 H16 119.8 . .
C16 C17 C15 119.4(5) . .
C16 C17 N3 120.4(5) . .
C15 C17 N3 120.2(5) . .
N4 C18 N3 111.7(4) . 2_755
N4 C18 H18 124.2 . .
N3 C18 H18 124.2 2_755 .
C20 C19 N3 105.4(5) 2_745 .
C20 C19 H19 127.3 2_745 .
N3 C19 H19 127.3 . .
C19 C20 N4 110.4(5) 2_755 .
C19 C20 H20 124.8 2_755 .
N4 C20 H20 124.8 . .
O8 C21 O7 122.0(5) . .
O8 C21 C22 121.1(5) . .
O7 C21 C22 116.9(5) . .
O8 C21 Cd3 66.4(3) . 1_545
O7 C21 Cd3 55.7(3) . 1_545
C22 C21 Cd3 171.7(4) . 1_545
C24 C22 C23 117.9(5) . .
C24 C22 C21 120.0(4) . .
C23 C22 C21 122.0(5) . .
C25 C23 C22 121.2(5) . .
C25 C23 H23 119.4 . .
C22 C23 H23 119.4 . .
C26 C24 C22 121.5(5) . .
C26 C24 H24 119.3 . .
C22 C24 H24 119.3 . .
C23 C25 C27 119.3(4) . .
C23 C25 H25 120.4 . .
C27 C25 H25 120.4 . .
C24 C26 C27 120.0(5) . .
C24 C26 H26 120.0 . .
C27 C26 H26 120.0 . .
C26 C27 C25 120.0(5) . .
C26 C27 N5 119.9(5) . .
C25 C27 N5 120.0(4) . .
N6 C28 N5 111.0(4) . .
N6 C28 H28 124.5 . .
N5 C28 H28 124.5 . .
C30 C29 N5 106.8(4) . .
C30 C29 H29 126.6 . .
N5 C29 H29 126.6 . .
C29 C30 N6 109.6(5) . .
C29 C30 H30 125.2 . .
N6 C30 H30 125.2 . .
O4 C31 O9 123.6(6) . .
O4 C31 Cd3 73.3(3) . 3_665
O9 C31 Cd3 50.5(3) . 3_665
O4 C31 H31 118.2 . .
O9 C31 H31 118.2 . .
Cd3 C31 H31 168.2 3_665 .

loop_
_geom_bond_atom_site_label_1
_geom_bond_atom_site_label_2
_geom_bond_distance
_geom_bond_site_symmetry_2
Cd1 N6 2.234(4) .
Cd1 O4 2.236(4) .
Cd1 O2 2.307(3) .
Cd1 O3 2.374(4) .
Cd1 O1 2.456(4) .
Cd1 Cl1 2.6058(15) .
Cd2 N4 2.272(4) .
Cd2 O6 2.328(4) .
Cd2 O5 2.336(3) .
Cd2 O1 2.463(4) .
Cd2 Cl1 2.5220(15) .
Cd2 Cl2 2.6922(17) .
Cd3 N2 2.251(4) .
Cd3 O7 2.254(4) 1_565
Cd3 O9 2.283(5) 3_665
Cd3 O8 2.488(4) 1_565
Cd3 Cl2 2.5277(17) 2_755
Cd3 C21 2.709(5) 1_565
Cd3 O4 2.777(4) 3_665
Cd3 C31 2.866(6) 3_665
Cl2 Cd3 2.5277(17) 2_745
O1 C1 1.275(6) .
O2 C1 1.258(6) .
O3 H3A 0.8500 .
O3 H3C 0.8500 .
O4 C31 1.243(7) .
O4 Cd3 2.777(4) 3_665
O5 C11 1.248(6) .
O6 C11 1.273(6) .
O7 C21 1.266(6) .
O7 Cd3 2.254(4) 1_545
O8 C21 1.241(6) .
O8 Cd3 2.488(4) 1_545
O9 C31 1.255(7) .
O9 Cd3 2.283(5) 3_665
N1 C8 1.342(6) .
N1 C9 1.371(7) .
N1 C7 1.442(6) .
N2 C8 1.308(6) .
N2 C10 1.381(6) .
N3 C18 1.350(6) 2_745
N3 C19 1.402(6) .
N3 C17 1.429(6) .
N4 C18 1.314(7) .
N4 C20 1.362(7) .
N5 C28 1.352(6) .
N5 C29 1.388(6) .
N5 C27 1.438(6) .
N6 C28 1.322(6) .
N6 C30 1.386(6) .
C1 C2 1.493(7) .
C2 C3 1.379(7) .
C2 C4 1.395(7) .
C3 C6 1.390(7) .
C3 H3 0.9300 .
C4 C5 1.391(7) .
C4 H4 0.9300 .
C5 C7 1.395(7) .
C5 H5 0.9300 .
C6 C7 1.385(7) .
C6 H6 0.9300 .
C8 H8 0.9300 .
C9 C10 1.341(7) .
C9 H9 0.9300 .
C10 H10 0.9300 .
C11 C12 1.507(7) .
C12 C14 1.373(7) .
C12 C13 1.380(7) .
C13 C16 1.395(7) .
C13 H13 0.9300 .
C14 C15 1.389(7) .
C14 H14 0.9300 .
C15 C17 1.387(7) .
C15 H15 0.9300 .
C16 C17 1.376(7) .
C16 H16 0.9300 .
C18 N3 1.350(6) 2_755
C18 H18 0.9300 .
C19 C20 1.356(7) 2_745
C19 H19 0.9300 .
C20 C19 1.356(7) 2_755
C20 H20 0.9300 .
C21 C22 1.503(7) .
C21 Cd3 2.709(5) 1_545
C22 C24 1.386(7) .
C22 C23 1.391(7) .
C23 C25 1.380(7) .
C23 H23 0.9300 .
C24 C26 1.368(8) .
C24 H24 0.9300 .
C25 C27 1.390(7) .
C25 H25 0.9300 .
C26 C27 1.376(7) .
C26 H26 0.9300 .
C28 H28 0.9300 .
C29 C30 1.339(7) .
C29 H29 0.9300 .
C30 H30 0.9300 .
C31 Cd3 2.867(6) 3_665
C31 H31 0.9300 .

loop_
_geom_hbond_atom_site_label_D
_geom_hbond_atom_site_label_H
_geom_hbond_atom_site_label_A
_geom_hbond_distance_DH
_geom_hbond_distance_HA
_geom_hbond_distance_DA
_geom_hbond_angle_DHA
_geom_hbond_site_symmetry_A
C29 H29 O8 0.93 2.45 3.359(6) 164.6 1_455
C28 H28 O9 0.93 2.52 3.390(7) 156.3 1_655
C25 H25 O9 0.93 2.43 3.347(6) 167.6 1_655
C19 H19 O5 0.93 2.60 3.454(6) 152.8 1_655
C9 H9 O2 0.93 2.55 3.434(7) 158.1 1_655
C8 H8 O3 0.93 2.37 3.261(6) 160.1 3_665
O3 H3C Cl2 0.85 2.57 3.289(4) 143.0 4_565
O3 H3A O7 0.85 1.82 2.674(5) 178.0 3_655
